data_1556433
loop_
_publ_author_name
'Yang, X.'
'Lunsford, A.'
'Darensbourg, M.Y.'

_publ_section_title
;
 Connecting Main-Group Metals (Al, Ga, In) and Tungsten(0) Carbonyls via
 the N2S2 Metallo-Ligand Strategy
;
_journal_name_full Inorganics
_journal_page_first 115
_journal_paper_doi 10.3390/inorganics7090115
_journal_volume 7
_journal_year 2019
_chemical_formula_moiety 'C10 H21 Al N2 S2'
_chemical_formula_sum 'C10 H21 Al N2 S2'
_chemical_formula_weight 260.39
_space_group_crystal_system triclinic
_space_group_IT_number 2
_space_group_name_Hall '-P 1'
_space_group_name_H-M_alt 'P -1'
_atom_sites_solution_hydrogens geom
_cell_angle_alpha 94.767(7)
_cell_angle_beta 98.204(7)
_cell_angle_gamma 115.566(6)
_cell_formula_units_Z 2
_cell_length_a 7.354(4)
_cell_length_b 7.723(4)
_cell_length_c 12.601(6)
_cell_measurement_reflns_used 6296
_cell_measurement_temperature 100(2)
_cell_measurement_theta_max 50.99
_cell_measurement_theta_min 3.31
_cell_volume 630.5(6)
_computing_data_reduction 'SAINT V8.38A (?, 2016)'
_computing_structure_refinement 'SHELXL-2014/7 (Sheldrick, 2014)'
_computing_structure_solution 'ShelXT (Sheldrick, 2015)'
_diffrn_ambient_temperature 100(2)
_diffrn_measured_fraction_theta_full 0.994
_diffrn_measured_fraction_theta_max 0.994
_diffrn_measurement_device_type 'Bruker CMOS area detector'
_diffrn_radiation_type MoK\a
_diffrn_radiation_wavelength 0.71073
_diffrn_reflns_av_R_equivalents 0.0971
_diffrn_reflns_av_unetI/netI 0.1270
_diffrn_reflns_Laue_measured_fraction_full 0.994
_diffrn_reflns_Laue_measured_fraction_max 0.994
_diffrn_reflns_limit_h_max 8
_diffrn_reflns_limit_h_min -8
_diffrn_reflns_limit_k_max 9
_diffrn_reflns_limit_k_min -9
_diffrn_reflns_limit_l_max 15
_diffrn_reflns_limit_l_min -15
_diffrn_reflns_number 6296
_diffrn_reflns_point_group_measured_fraction_full 0.994
_diffrn_reflns_point_group_measured_fraction_max 0.994
_diffrn_reflns_theta_full 25.242
_diffrn_reflns_theta_max 25.495
_diffrn_reflns_theta_min 1.655
_exptl_absorpt_coefficient_mu 0.463
_exptl_absorpt_correction_type multi-scan
_exptl_crystal_colour colorless
_exptl_crystal_density_diffrn 1.371
_exptl_crystal_description needle
_exptl_crystal_F_000 280
_exptl_crystal_size_max 0.050
_exptl_crystal_size_mid 0.020
_exptl_crystal_size_min 0.020
_exptl_transmission_factor_max 10
_exptl_transmission_factor_min -18
_refine_diff_density_max 0.633
_refine_diff_density_min -0.437
_refine_diff_density_rms 0.104
_refine_ls_goodness_of_fit_ref 1.250
_refine_ls_hydrogen_treatment constr
_refine_ls_matrix_type full
_refine_ls_number_parameters 138
_refine_ls_number_reflns 2333
_refine_ls_number_restraints 0
_refine_ls_restrained_S_all 1.250
_refine_ls_R_factor_all 0.1185
_refine_ls_R_factor_gt 0.0733
_refine_ls_shift/su_max 0.017
_refine_ls_shift/su_mean 0.004
_refine_ls_structure_factor_coef Fsqd
_refine_ls_weighting_details 'w=1/[\s^2^(Fo^2^)] where P=(Fo^2^+2Fc^2^)/3'
_refine_ls_weighting_scheme calc
_refine_ls_wR_factor_gt 0.1248
_refine_ls_wR_factor_ref 0.1386
_reflns_Friedel_coverage 0.000
_reflns_Friedel_fraction_full .
_reflns_Friedel_fraction_max .
_reflns_number_gt 1437
_reflns_number_total 2333
_reflns_threshold_expression 'I > 2\s(I)'
_cod_data_source_file AlMeN2S2.cif
_cod_data_source_block mo_AlMe_0m
_cod_original_cell_volume 630.6(5)
_cod_database_code 1556433
_shelx_space_group_comment
;
The symmetry employed for this shelxl refinement is uniquely defined
by the following loop, which should always be used as a source of
symmetry information in preference to the above space-group names.
They are only intended as comments.
;
_shelx_estimated_absorpt_t_min 0.977
_shelx_estimated_absorpt_t_max 0.991

loop_
_space_group_symop_operation_xyz
'x, y, z'
'-x, -y, -z'

loop_
_atom_site_label
_atom_site_type_symbol
_atom_site_fract_x
_atom_site_fract_y
_atom_site_fract_z
_atom_site_U_iso_or_equiv
_atom_site_adp_type
_atom_site_occupancy
_atom_site_site_symmetry_order
_atom_site_calc_flag
_atom_site_refinement_flags_posn
_atom_site_refinement_flags_adp
_atom_site_refinement_flags_occupancy
_atom_site_disorder_assembly
_atom_site_disorder_group
S1 S 0.3717(2) -0.0625(2) 0.79646(13) 0.0357(5) Uani 1 1 d . . . . .
S2 S 0.4699(2) 0.2666(2) 0.61992(11) 0.0308(4) Uani 1 1 d . . . . .
Al1 Al 0.6479(2) 0.2065(2) 0.76583(12) 0.0211(4) Uani 1 1 d . . . . .
C4 C 1.0813(8) 0.3668(8) 0.7681(4) 0.0297(14) Uani 1 1 d . . . . .
H4A H 1.1199 0.4971 0.8086 0.036 Uiso 1 1 calc R U . . .
H4B H 1.1964 0.3744 0.7333 0.036 Uiso 1 1 calc R U . . .
C2 C 0.9122(9) -0.0073(8) 0.6411(4) 0.0372(15) Uani 1 1 d . . . . .
H2 H 1.0018 -0.0522 0.6152 0.045 Uiso 1 1 calc R U . . .
C3 C 0.8727(8) 0.1491(7) 0.5981(4) 0.0299(14) Uani 1 1 d . . . . .
H3A H 0.7322 0.0901 0.5531 0.036 Uiso 1 1 calc R U . . .
H3B H 0.9707 0.2092 0.5503 0.036 Uiso 1 1 calc R U . . .
C1 C 0.7996(8) -0.0874(8) 0.7283(4) 0.0379(15) Uani 1 1 d . . . . .
H1A H 0.6519 -0.1666 0.6957 0.045 Uiso 1 1 calc R U . . .
H1B H 0.8511 -0.1745 0.7602 0.045 Uiso 1 1 calc R U . . .
N2 N 0.8919(6) 0.3046(5) 0.6840(3) 0.0203(10) Uani 1 1 d . . . . .
C10 C 0.7407(8) 0.4205(7) 0.8883(4) 0.0288(13) Uani 1 1 d . . . . .
H10A H 0.7951 0.3848 0.9540 0.043 Uiso 1 1 calc R U . . .
H10B H 0.6243 0.4448 0.9003 0.043 Uiso 1 1 calc R U . . .
H10C H 0.8487 0.5384 0.8715 0.043 Uiso 1 1 calc R U . . .
C7 C 0.5147(8) -0.1643(8) 0.8786(5) 0.0359(15) Uani 1 1 d . . . . .
H7A H 0.4589 -0.1941 0.9454 0.043 Uiso 1 1 calc R U . . .
H7B H 0.4956 -0.2877 0.8373 0.043 Uiso 1 1 calc R U . . .
C8 C 0.8895(8) 0.4722(7) 0.6345(4) 0.0299(14) Uani 1 1 d . . . . .
H8A H 1.0025 0.5228 0.5939 0.036 Uiso 1 1 calc R U . . .
H8B H 0.9109 0.5779 0.6923 0.036 Uiso 1 1 calc R U . . .
C9 C 0.6835(8) 0.4076(8) 0.5576(4) 0.0318(14) Uani 1 1 d . . . . .
H9A H 0.6785 0.3282 0.4904 0.038 Uiso 1 1 calc R U . . .
H9B H 0.6708 0.5236 0.5373 0.038 Uiso 1 1 calc R U . . .
C6 C 0.7414(9) -0.0270(8) 0.9096(5) 0.0397(16) Uani 1 1 d . . . . .
H6A H 0.7650 0.0767 0.9693 0.048 Uiso 1 1 calc R U . . .
H6B H 0.8175 -0.0989 0.9362 0.048 Uiso 1 1 calc R U . . .
C5 C 1.0380(8) 0.2140(8) 0.8483(4) 0.0355(15) Uani 1 1 d . . . . .
H5A H 1.1317 0.1530 0.8461 0.043 Uiso 1 1 calc R U . . .
H5B H 1.0628 0.2797 0.9235 0.043 Uiso 1 1 calc R U . . .
N1 N 0.8208(6) 0.0627(6) 0.8153(3) 0.0262(11) Uani 1 1 d . . . . .

loop_
_atom_site_aniso_label
_atom_site_aniso_U_11
_atom_site_aniso_U_22
_atom_site_aniso_U_33
_atom_site_aniso_U_23
_atom_site_aniso_U_13
_atom_site_aniso_U_12
S1 0.0255(8) 0.0362(9) 0.0509(10) 0.0152(8) 0.0027(7) 0.0190(7)
S2 0.0240(8) 0.0465(10) 0.0296(9) 0.0149(7) 0.0013(7) 0.0225(8)
Al1 0.0212(9) 0.0271(9) 0.0224(9) 0.0058(7) 0.0014(7) 0.0180(8)
C4 0.021(3) 0.042(4) 0.025(3) 0.001(3) 0.001(3) 0.016(3)
C2 0.049(4) 0.046(4) 0.038(4) 0.015(3) 0.014(3) 0.038(3)
C3 0.033(3) 0.034(3) 0.026(3) 0.004(3) 0.004(3) 0.019(3)
C1 0.036(4) 0.033(4) 0.045(4) -0.005(3) -0.009(3) 0.023(3)
N2 0.021(2) 0.023(2) 0.018(2) 0.003(2) -0.0029(19) 0.013(2)
C10 0.027(3) 0.038(3) 0.032(3) 0.009(3) 0.003(3) 0.025(3)
C7 0.036(4) 0.040(4) 0.041(4) 0.017(3) 0.009(3) 0.024(3)
C8 0.027(3) 0.036(4) 0.036(3) 0.015(3) 0.005(3) 0.022(3)
C9 0.034(3) 0.040(4) 0.035(3) 0.017(3) 0.003(3) 0.028(3)
C6 0.041(4) 0.042(4) 0.048(4) 0.013(3) 0.004(3) 0.030(3)
C5 0.037(4) 0.051(4) 0.027(3) -0.008(3) -0.013(3) 0.036(3)
N1 0.027(3) 0.028(3) 0.032(3) 0.013(2) 0.009(2) 0.018(2)

loop_
_atom_type_symbol
_atom_type_description
_atom_type_scat_dispersion_real
_atom_type_scat_dispersion_imag
_atom_type_scat_source
C C 0.0033 0.0016 'International Tables Vol C Tables 4.2.6.8 and 6.1.1.4'
H H 0.0000 0.0000 'International Tables Vol C Tables 4.2.6.8 and 6.1.1.4'
N N 0.0061 0.0033 'International Tables Vol C Tables 4.2.6.8 and 6.1.1.4'
Al Al 0.0645 0.0514 'International Tables Vol C Tables 4.2.6.8 and 6.1.1.4'
S S 0.1246 0.1234 'International Tables Vol C Tables 4.2.6.8 and 6.1.1.4'

loop_
_geom_angle_atom_site_label_1
_geom_angle_atom_site_label_2
_geom_angle_atom_site_label_3
_geom_angle
_geom_angle_site_symmetry_1
_geom_angle_site_symmetry_3
C7 S1 Al1 98.15(19) . .
C9 S2 Al1 99.04(17) . .
C10 Al1 N2 102.2(2) . .
C10 Al1 N1 102.2(2) . .
N2 Al1 N1 74.85(17) . .
C10 Al1 S2 109.41(16) . .
N2 Al1 S2 85.21(12) . .
N1 Al1 S2 145.51(15) . .
C10 Al1 S1 109.84(17) . .
N2 Al1 S1 145.26(13) . .
N1 Al1 S1 85.40(14) . .
S2 Al1 S1 96.23(8) . .
N2 C4 C5 108.6(4) . .
N2 C4 H4A 110.0 . .
C5 C4 H4A 110.0 . .
N2 C4 H4B 110.0 . .
C5 C4 H4B 110.0 . .
H4A C4 H4B 108.3 . .
C3 C2 C1 114.2(5) . .
C3 C2 H2 122.9 . .
C1 C2 H2 122.9 . .
C2 C3 N2 114.0(4) . .
C2 C3 H3A 108.8 . .
N2 C3 H3A 108.8 . .
C2 C3 H3B 108.8 . .
N2 C3 H3B 108.8 . .
H3A C3 H3B 107.7 . .
N1 C1 C2 113.5(5) . .
N1 C1 H1A 108.9 . .
C2 C1 H1A 108.9 . .
N1 C1 H1B 108.9 . .
C2 C1 H1B 108.9 . .
H1A C1 H1B 107.7 . .
C3 N2 C4 110.7(4) . .
C3 N2 C8 110.2(4) . .
C4 N2 C8 111.2(4) . .
C3 N2 Al1 111.7(3) . .
C4 N2 Al1 105.9(3) . .
C8 N2 Al1 106.9(3) . .
Al1 C10 H10A 109.5 . .
Al1 C10 H10B 109.5 . .
H10A C10 H10B 109.5 . .
Al1 C10 H10C 109.5 . .
H10A C10 H10C 109.5 . .
H10B C10 H10C 109.5 . .
C6 C7 S1 112.1(4) . .
C6 C7 H7A 109.2 . .
S1 C7 H7A 109.2 . .
C6 C7 H7B 109.2 . .
S1 C7 H7B 109.2 . .
H7A C7 H7B 107.9 . .
N2 C8 C9 109.8(4) . .
N2 C8 H8A 109.7 . .
C9 C8 H8A 109.7 . .
N2 C8 H8B 109.7 . .
C9 C8 H8B 109.7 . .
H8A C8 H8B 108.2 . .
C8 C9 S2 111.4(4) . .
C8 C9 H9A 109.4 . .
S2 C9 H9A 109.4 . .
C8 C9 H9B 109.4 . .
S2 C9 H9B 109.4 . .
H9A C9 H9B 108.0 . .
N1 C6 C7 111.2(5) . .
N1 C6 H6A 109.4 . .
C7 C6 H6A 109.4 . .
N1 C6 H6B 109.4 . .
C7 C6 H6B 109.4 . .
H6A C6 H6B 108.0 . .
N1 C5 C4 109.0(4) . .
N1 C5 H5A 109.9 . .
C4 C5 H5A 109.9 . .
N1 C5 H5B 109.9 . .
C4 C5 H5B 109.9 . .
H5A C5 H5B 108.3 . .
C1 N1 C5 110.8(4) . .
C1 N1 C6 110.4(4) . .
C5 N1 C6 111.3(4) . .
C1 N1 Al1 111.9(3) . .
C5 N1 Al1 106.5(3) . .
C6 N1 Al1 105.9(3) . .

loop_
_geom_bond_atom_site_label_1
_geom_bond_atom_site_label_2
_geom_bond_distance
_geom_bond_site_symmetry_2
S1 C7 1.826(5) .
S1 Al1 2.303(2) .
S2 C9 1.813(5) .
S2 Al1 2.300(2) .
Al1 C10 1.970(5) .
Al1 N2 2.084(4) .
Al1 N1 2.085(4) .
C4 N2 1.487(6) .
C4 C5 1.575(7) .
C4 H4A 0.9900 .
C4 H4B 0.9900 .
C2 C3 1.484(7) .
C2 C1 1.484(7) .
C2 H2 0.9500 .
C3 N2 1.493(6) .
C3 H3A 0.9900 .
C3 H3B 0.9900 .
C1 N1 1.468(6) .
C1 H1A 0.9900 .
C1 H1B 0.9900 .
N2 C8 1.488(6) .
C10 H10A 0.9800 .
C10 H10B 0.9800 .
C10 H10C 0.9800 .
C7 C6 1.508(7) .
C7 H7A 0.9900 .
C7 H7B 0.9900 .
C8 C9 1.527(6) .
C8 H8A 0.9900 .
C8 H8B 0.9900 .
C9 H9A 0.9900 .
C9 H9B 0.9900 .
C6 N1 1.490(6) .
C6 H6A 0.9900 .
C6 H6B 0.9900 .
C5 N1 1.486(6) .
C5 H5A 0.9900 .
C5 H5B 0.9900 .

loop_
_geom_torsion_atom_site_label_1
_geom_torsion_atom_site_label_2
_geom_torsion_atom_site_label_3
_geom_torsion_atom_site_label_4
_geom_torsion
_geom_torsion_site_symmetry_1
_geom_torsion_site_symmetry_2
_geom_torsion_site_symmetry_3
_geom_torsion_site_symmetry_4
C1 C2 C3 N2 48.8(6) . . . .
C3 C2 C1 N1 -49.6(6) . . . .
C2 C3 N2 C4 45.8(6) . . . .
C2 C3 N2 C8 169.3(4) . . . .
C2 C3 N2 Al1 -72.0(5) . . . .
C5 C4 N2 C3 -79.9(5) . . . .
C5 C4 N2 C8 157.1(4) . . . .
C5 C4 N2 Al1 41.3(4) . . . .
Al1 S1 C7 C6 9.2(4) . . . .
C3 N2 C8 C9 62.9(5) . . . .
C4 N2 C8 C9 -174.0(4) . . . .
Al1 N2 C8 C9 -58.7(4) . . . .
N2 C8 C9 S2 47.0(5) . . . .
Al1 S2 C9 C8 -13.6(4) . . . .
S1 C7 C6 N1 -44.0(6) . . . .
N2 C4 C5 N1 -1.9(5) . . . .
C2 C1 N1 C5 -44.7(6) . . . .
C2 C1 N1 C6 -168.5(4) . . . .
C2 C1 N1 Al1 74.0(5) . . . .
C4 C5 N1 C1 83.5(5) . . . .
C4 C5 N1 C6 -153.3(4) . . . .
C4 C5 N1 Al1 -38.4(4) . . . .
C7 C6 N1 C1 -62.7(6) . . . .
C7 C6 N1 C5 173.8(4) . . . .
C7 C6 N1 Al1 58.5(5) . . . .
